data_7242530
loop_
_publ_author_name
'Levent, Emre'
'Sala, Oliver'
'Wilm, Lukas F. B.'
'L\"owe, Pawel'
'Dielmann, Fabian'

_publ_section_title
;
 Heterobimetallic complexes composed of bismuth and lithium carboxylates
 as polyurethane catalysts -- alternatives to organotin compounds
;
_journal_issue 7
_journal_name_full 'Green Chemistry'
_journal_page_first 2747
_journal_page_last 2755
_journal_paper_doi 10.1039/D1GC00446H
_journal_volume 23
_journal_year 2021
_chemical_formula_moiety '2(C52 H58 Bi Li2 N O10), C2 H3 N'
_chemical_formula_sum 'C106 H119 Bi2 Li4 N3 O20'
_chemical_formula_weight 2200.75
_space_group_crystal_system monoclinic
_space_group_IT_number 14
_space_group_name_Hall '-P 2ybc'
_space_group_name_H-M_alt 'P 1 21/c 1'
_atom_sites_solution_hydrogens geom
_atom_sites_solution_primary iterative
_audit_creation_date 2018-01-08
_audit_creation_method
;
Olex2 1.2
(compiled 2017.08.10 svn.r3458 for OlexSys, GUI svn.r5381)
;
_audit_update_record
;
2021-01-20 deposited with the CCDC.	2021-03-22 downloaded from the CCDC.
;
_cell_angle_alpha 90
_cell_angle_beta 92.989(3)
_cell_angle_gamma 90
_cell_formula_units_Z 4
_cell_length_a 24.0601(12)
_cell_length_b 18.8535(9)
_cell_length_c 22.3563(12)
_cell_measurement_reflns_used 9510
_cell_measurement_temperature 100(2)
_cell_measurement_theta_max 29.59
_cell_measurement_theta_min 2.35
_cell_volume 10127.4(9)
_computing_cell_refinement 'SAINT v8.37A (Bruker, 2015)'
_computing_data_reduction 'SAINT v8.37A (Bruker, 2015)'
_computing_molecular_graphics 'Olex2 (Dolomanov et al., 2009)'
_computing_publication_material 'Olex2 (Dolomanov et al., 2009)'
_computing_structure_refinement 'ShelXL (Sheldrick, 2015)'
_computing_structure_solution
;
Superflip (Palatinus & Chapuis, 2007;Palatinus & van der Lee, 2008;
Palatinus et al., 2012)
;
_diffrn_ambient_temperature 100
_diffrn_measured_fraction_theta_full 1.000
_diffrn_measured_fraction_theta_max 0.997
_diffrn_measurement_device_type 'Bruker APEX-II CCD'
_diffrn_measurement_method '\f and \w scans'
_diffrn_radiation_type MoK\a
_diffrn_radiation_wavelength 0.71073
_diffrn_reflns_av_R_equivalents 0.0756
_diffrn_reflns_av_unetI/netI 0.0539
_diffrn_reflns_Laue_measured_fraction_full 1.000
_diffrn_reflns_Laue_measured_fraction_max 0.997
_diffrn_reflns_limit_h_max 33
_diffrn_reflns_limit_h_min -33
_diffrn_reflns_limit_k_max 26
_diffrn_reflns_limit_k_min -26
_diffrn_reflns_limit_l_max 30
_diffrn_reflns_limit_l_min -31
_diffrn_reflns_number 171165
_diffrn_reflns_point_group_measured_fraction_full 1.000
_diffrn_reflns_point_group_measured_fraction_max 0.997
_diffrn_reflns_theta_full 25.242
_diffrn_reflns_theta_max 29.613
_diffrn_reflns_theta_min 1.373
_diffrn_standards_number 0
_exptl_absorpt_coefficient_mu 3.539
_exptl_absorpt_correction_T_max 0.7459
_exptl_absorpt_correction_T_min 0.2454
_exptl_absorpt_correction_type multi-scan
_exptl_absorpt_process_details
'SADABS-2016/2 (Bruker,2016/2) was used for absorption correction. wR2(int) was 0.1634 before and 0.0678 after correction. The Ratio of minimum to maximum transmission is 0.3290. The \l/2 correction factor is Not present.'
_exptl_crystal_colour colourless
_exptl_crystal_colour_primary colourless
_exptl_crystal_density_diffrn 1.443
_exptl_crystal_description block
_exptl_crystal_F_000 4456
_exptl_crystal_size_max 0.6
_exptl_crystal_size_mid 0.581
_exptl_crystal_size_min 0.574
_refine_diff_density_max 1.904
_refine_diff_density_min -1.627
_refine_diff_density_rms 0.113
_refine_ls_extinction_method none
_refine_ls_goodness_of_fit_ref 1.031
_refine_ls_hydrogen_treatment constr
_refine_ls_matrix_type full
_refine_ls_number_parameters 1238
_refine_ls_number_reflns 28447
_refine_ls_number_restraints 0
_refine_ls_restrained_S_all 1.031
_refine_ls_R_factor_all 0.0385
_refine_ls_R_factor_gt 0.0298
_refine_ls_shift/su_max 0.005
_refine_ls_shift/su_mean 0.000
_refine_ls_structure_factor_coef Fsqd
_refine_ls_weighting_details 'w=1/[\s^2^(Fo^2^)+(0.0183P)^2^+4.8962P] where P=(Fo^2^+2Fc^2^)/3'
_refine_ls_weighting_scheme calc
_refine_ls_wR_factor_gt 0.0669
_refine_ls_wR_factor_ref 0.0700
_reflns_Friedel_coverage 0.000
_reflns_number_gt 24427
_reflns_number_total 28447
_reflns_threshold_expression 'I > 2\s(I)'
_cod_data_source_file d1gc00446h2.cif
_cod_data_source_block p21c
_cod_depositor_comments 'Adding full bibliography for 7242526--7242531.cif.'
_cod_database_code 7242530
_shelxl_version_number 2013-4
_shelx_space_group_comment
;
The symmetry employed for this shelxl refinement is uniquely defined
by the following loop, which should always be used as a source of
symmetry information in preference to the above space-group names.
They are only intended as comments.
;
_shelx_estimated_absorpt_t_max 0.236
_shelx_estimated_absorpt_t_min 0.225
_olex2_refinement_description
;
1. Fixed Uiso
 At 1.2 times of:
  All C(H) groups
 At 1.5 times of:
  All C(H,H,H) groups
2.a Me refined with riding coordinates:
 C104(H10A,H10B,H10C)
2.b Aromatic/amide H refined with riding coordinates:
 C6(H6), C7(H7), C8(H8), C9(H9), C10(H10), C16(H16), C17(H17), C18(H18),
 C19(H19), C20(H20), C26(H26), C27(H27), C28(H28), C29(H29), C30(H30), C36(H36),
  C37(H37), C38(H38), C39(H39), C40(H40), C46(H46), C47(H47), C48(H48),
 C49(H49), C50(H50), C58(H58), C59(H59), C60(H60), C61(H61), C62(H62), C68(H68),
  C69(H69), C70(H70), C71(H71), C72(H72), C78(H78), C79(H79), C80(H80),
 C81(H81), C82(H82), C88(H88), C89(H89), C90(H90), C91(H91), C92(H92), C98(H98),
  C99(H99), C100(H100), C101(H101), C102(H102)
2.c Idealised Me refined as rotating group:
 C3(H3A,H3B,H3C), C4(H4A,H4B,H4C), C13(H13A,H13B,H13C), C14(H14A,H14B,H14C),
 C23(H23A,H23B,H23C), C24(H24A,H24B,H24C), C33(H33A,H33B,H33C), C34(H34A,H34B,
 H34C), C43(H43A,H43B,H43C), C44(H44A,H44B,H44C), C52(H52A,H52B,H52C), C55(H55A,
 H55B,H55C), C56(H56A,H56B,H56C), C65(H65A,H65B,H65C), C66(H66A,H66B,H66C),
 C75(H75A,H75B,H75C), C76(H76A,H76B,H76C), C85(H85A,H85B,H85C), C86(H86A,H86B,
 H86C), C95(H95A,H95B,H95C), C96(H96A,H96B,H96C), C105(H10D,H10E,H10F)
;
_olex2_date_sample_data_collection 2017-12-14
_olex2_date_sample_submission 2017-12-14
_olex2_submission_original_sample_id el171214
_olex2_submission_special_instructions 'No special instructions were received'

loop_
_space_group_symop_operation_xyz
'x, y, z'
'-x, y+1/2, -z+1/2'
'-x, -y, -z'
'x, -y-1/2, z-1/2'

loop_
_atom_site_label
_atom_site_type_symbol
_atom_site_fract_x
_atom_site_fract_y
_atom_site_fract_z
_atom_site_U_iso_or_equiv
_atom_site_adp_type
_atom_site_occupancy
_atom_site_site_symmetry_order
_atom_site_calc_flag
_atom_site_refinement_flags_posn
_atom_site_refinement_flags_adp
_atom_site_refinement_flags_occupancy
_atom_site_disorder_assembly
_atom_site_disorder_group
Bi1 Bi 0.04374(2) 0.64287(2) 0.44040(2) 0.00978(2) Uani 1 1 d . . . . .
O1 O 0.02036(8) 0.75919(9) 0.43675(8) 0.0189(4) Uani 1 1 d . . . . .
O2 O 0.12094(7) 0.67541(10) 0.50209(7) 0.0171(4) Uani 1 1 d . . . . .
O3 O 0.07460(7) 0.62806(9) 0.57608(8) 0.0135(3) Uani 1 1 d . . . . .
O4 O 0.10272(7) 0.69409(9) 0.37934(7) 0.0146(3) Uani 1 1 d . . . . .
O5 O 0.10595(8) 0.57834(9) 0.37751(8) 0.0192(4) Uani 1 1 d . . . . .
O6 O -0.00484(8) 0.64420(9) 0.34643(8) 0.0177(4) Uani 1 1 d . . . . .
O7 O -0.03343(8) 0.54356(9) 0.38434(7) 0.0180(4) Uani 1 1 d . . . . .
O8 O 0.00318(8) 0.25894(9) 0.47005(8) 0.0179(4) Uani 1 1 d . . . . .
O9 O 0.03188(7) 0.41767(9) 0.45048(7) 0.0148(3) Uani 1 1 d . . . . .
O10 O 0.07670(7) 0.50818(9) 0.49414(7) 0.0142(3) Uani 1 1 d . . . . .
N2 N -0.00200(9) 0.30968(12) 0.32442(10) 0.0208(5) Uani 1 1 d . . . . .
C1 C 0.00255(10) 0.78077(13) 0.48666(11) 0.0139(5) Uani 1 1 d . . . . .
C2 C -0.00993(10) 0.86047(13) 0.49066(11) 0.0136(5) Uani 1 1 d . . . . .
C3 C 0.04503(11) 0.89945(14) 0.48210(12) 0.0186(5) Uani 1 1 d . . . . .
H3A H 0.0738 0.8811 0.5107 0.028 Uiso 1 1 calc GR . . . .
H3B H 0.0399 0.9503 0.4889 0.028 Uiso 1 1 calc GR . . . .
H3C H 0.0565 0.8918 0.4412 0.028 Uiso 1 1 calc GR . . . .
C4 C -0.03117(12) 0.87809(14) 0.55238(12) 0.0195(5) Uani 1 1 d . . . . .
H4A H -0.0649 0.8506 0.5587 0.029 Uiso 1 1 calc GR . . . .
H4B H -0.0396 0.9289 0.5544 0.029 Uiso 1 1 calc GR . . . .
H4C H -0.0025 0.8661 0.5835 0.029 Uiso 1 1 calc GR . . . .
C5 C -0.05433(11) 0.87813(13) 0.44165(11) 0.0158(5) Uani 1 1 d . . . . .
C6 C -0.04792(12) 0.93068(15) 0.39906(12) 0.0227(6) Uani 1 1 d . . . . .
H6 H -0.0145 0.9576 0.3997 0.027 Uiso 1 1 calc R . . . .
C7 C -0.08992(14) 0.94424(17) 0.35546(13) 0.0322(7) Uani 1 1 d . . . . .
H7 H -0.0850 0.9803 0.3265 0.039 Uiso 1 1 calc R . . . .
C8 C -0.13888(14) 0.90538(19) 0.35396(13) 0.0354(8) Uani 1 1 d . . . . .
H8 H -0.1675 0.9146 0.3241 0.042 Uiso 1 1 calc R . . . .
C9 C -0.14553(13) 0.85357(18) 0.39597(15) 0.0354(8) Uani 1 1 d . . . . .
H9 H -0.1789 0.8266 0.3951 0.042 Uiso 1 1 calc R . . . .
C10 C -0.10398(12) 0.84042(16) 0.43955(14) 0.0274(6) Uani 1 1 d . . . . .
H10 H -0.1095 0.8048 0.4687 0.033 Uiso 1 1 calc R . . . .
C11 C 0.11697(10) 0.65682(12) 0.55651(10) 0.0123(5) Uani 1 1 d . . . . .
C12 C 0.16758(10) 0.67284(14) 0.59870(11) 0.0158(5) Uani 1 1 d . . . . .
C13 C 0.21820(12) 0.63886(16) 0.57116(14) 0.0268(6) Uani 1 1 d . . . . .
H13A H 0.2109 0.5883 0.5639 0.040 Uiso 1 1 calc GR . . . .
H13B H 0.2509 0.6442 0.5988 0.040 Uiso 1 1 calc GR . . . .
H13C H 0.2251 0.6623 0.5331 0.040 Uiso 1 1 calc GR . . . .
C14 C 0.15930(12) 0.64096(15) 0.66078(12) 0.0235(6) Uani 1 1 d . . . . .
H14A H 0.1241 0.6580 0.6757 0.035 Uiso 1 1 calc GR . . . .
H14B H 0.1901 0.6554 0.6885 0.035 Uiso 1 1 calc GR . . . .
H14C H 0.1584 0.5891 0.6578 0.035 Uiso 1 1 calc GR . . . .
C15 C 0.17314(10) 0.75324(14) 0.60504(10) 0.0148(5) Uani 1 1 d . . . . .
C16 C 0.22477(12) 0.78621(16) 0.61199(12) 0.0257(6) Uani 1 1 d . . . . .
H16 H 0.2577 0.7585 0.6107 0.031 Uiso 1 1 calc R . . . .
C17 C 0.22899(13) 0.85870(17) 0.62075(13) 0.0308(7) Uani 1 1 d . . . . .
H17 H 0.2646 0.8804 0.6252 0.037 Uiso 1 1 calc R . . . .
C18 C 0.18149(14) 0.89973(16) 0.62309(12) 0.0273(7) Uani 1 1 d . . . . .
H18 H 0.1844 0.9495 0.6288 0.033 Uiso 1 1 calc R . . . .
C19 C 0.12986(14) 0.86783(15) 0.61703(12) 0.0261(6) Uani 1 1 d . . . . .
H19 H 0.0971 0.8956 0.6189 0.031 Uiso 1 1 calc R . . . .
C20 C 0.12593(11) 0.79503(14) 0.60821(11) 0.0198(5) Uani 1 1 d . . . . .
H20 H 0.0902 0.7735 0.6043 0.024 Uiso 1 1 calc R . . . .
C21 C 0.12225(10) 0.63676(13) 0.35830(11) 0.0143(5) Uani 1 1 d . . . . .
C22 C 0.16503(11) 0.64167(14) 0.31018(11) 0.0167(5) Uani 1 1 d . . . . .
C23 C 0.16813(13) 0.57063(15) 0.27744(12) 0.0268(6) Uani 1 1 d . . . . .
H23A H 0.1785 0.5332 0.3063 0.040 Uiso 1 1 calc GR . . . .
H23B H 0.1961 0.5735 0.2472 0.040 Uiso 1 1 calc GR . . . .
H23C H 0.1317 0.5597 0.2579 0.040 Uiso 1 1 calc GR . . . .
C24 C 0.14575(12) 0.70030(15) 0.26610(12) 0.0234(6) Uani 1 1 d . . . . .
H24A H 0.1078 0.6900 0.2503 0.035 Uiso 1 1 calc GR . . . .
H24B H 0.1708 0.7022 0.2330 0.035 Uiso 1 1 calc GR . . . .
H24C H 0.1463 0.7461 0.2869 0.035 Uiso 1 1 calc GR . . . .
C25 C 0.22141(11) 0.65755(15) 0.34161(12) 0.0219(6) Uani 1 1 d . . . . .
C26 C 0.23880(14) 0.61953(19) 0.39202(16) 0.0394(8) Uani 1 1 d . . . . .
H26 H 0.2144 0.5856 0.4079 0.047 Uiso 1 1 calc R . . . .
C27 C 0.29104(15) 0.6297(2) 0.41997(18) 0.0481(10) Uani 1 1 d . . . . .
H27 H 0.3026 0.6020 0.4539 0.058 Uiso 1 1 calc R . . . .
C28 C 0.32583(14) 0.6798(2) 0.39826(16) 0.0432(9) Uani 1 1 d . . . . .
H28 H 0.3618 0.6866 0.4169 0.052 Uiso 1 1 calc R . . . .
C29 C 0.30882(15) 0.7210(2) 0.34912(18) 0.0473(9) Uani 1 1 d . . . . .
H29 H 0.3326 0.7568 0.3349 0.057 Uiso 1 1 calc R . . . .
C30 C 0.25705(13) 0.70942(19) 0.32100(15) 0.0364(8) Uani 1 1 d . . . . .
H30 H 0.2456 0.7372 0.2871 0.044 Uiso 1 1 calc R . . . .
C31 C -0.03112(10) 0.58590(13) 0.34150(10) 0.0135(5) Uani 1 1 d . . . . .
C32 C -0.06134(11) 0.56797(14) 0.28076(11) 0.0167(5) Uani 1 1 d . . . . .
C33 C -0.05184(13) 0.48939(15) 0.26817(13) 0.0258(6) Uani 1 1 d . . . . .
H33A H -0.0118 0.4800 0.2678 0.039 Uiso 1 1 calc GR . . . .
H33B H -0.0696 0.4770 0.2291 0.039 Uiso 1 1 calc GR . . . .
H33C H -0.0680 0.4608 0.2995 0.039 Uiso 1 1 calc GR . . . .
C34 C -0.03780(13) 0.61248(16) 0.23032(12) 0.0252(6) Uani 1 1 d . . . . .
H34A H -0.0446 0.6629 0.2378 0.038 Uiso 1 1 calc GR . . . .
H34B H -0.0561 0.5988 0.1919 0.038 Uiso 1 1 calc GR . . . .
H34C H 0.0023 0.6042 0.2292 0.038 Uiso 1 1 calc GR . . . .
C35 C -0.12283(11) 0.58775(14) 0.28611(10) 0.0168(5) Uani 1 1 d . . . . .
C36 C -0.16626(12) 0.54320(15) 0.26670(12) 0.0248(6) Uani 1 1 d . . . . .
H36 H -0.1582 0.4977 0.2512 0.030 Uiso 1 1 calc R . . . .
C37 C -0.22145(13) 0.56466(18) 0.26973(14) 0.0339(7) Uani 1 1 d . . . . .
H37 H -0.2506 0.5337 0.2561 0.041 Uiso 1 1 calc R . . . .
C38 C -0.23417(13) 0.63004(18) 0.29226(14) 0.0327(7) Uani 1 1 d . . . . .
H38 H -0.2719 0.6446 0.2939 0.039 Uiso 1 1 calc R . . . .
C39 C -0.19159(13) 0.67455(17) 0.31253(13) 0.0279(6) Uani 1 1 d . . . . .
H39 H -0.2000 0.7196 0.3287 0.033 Uiso 1 1 calc R . . . .
C40 C -0.13664(12) 0.65354(14) 0.30927(12) 0.0215(6) Uani 1 1 d . . . . .
H40 H -0.1078 0.6847 0.3232 0.026 Uiso 1 1 calc R . . . .
C41 C 0.07571(10) 0.44715(12) 0.47200(10) 0.0116(4) Uani 1 1 d . . . . .
C42 C 0.12962(10) 0.40319(13) 0.47385(11) 0.0144(5) Uani 1 1 d . . . . .
C43 C 0.18076(11) 0.45000(15) 0.48596(13) 0.0248(6) Uani 1 1 d . . . . .
H43A H 0.2144 0.4206 0.4869 0.037 Uiso 1 1 calc GR . . . .
H43B H 0.1781 0.4739 0.5246 0.037 Uiso 1 1 calc GR . . . .
H43C H 0.1826 0.4856 0.4541 0.037 Uiso 1 1 calc GR . . . .
C44 C 0.12467(12) 0.35185(15) 0.52735(13) 0.0244(6) Uani 1 1 d . . . . .
H44A H 0.0917 0.3218 0.5204 0.037 Uiso 1 1 calc GR . . . .
H44B H 0.1212 0.3793 0.5642 0.037 Uiso 1 1 calc GR . . . .
H44C H 0.1580 0.3219 0.5313 0.037 Uiso 1 1 calc GR . . . .
C45 C 0.13404(10) 0.36492(13) 0.41412(12) 0.0163(5) Uani 1 1 d . . . . .
C46 C 0.13016(12) 0.40603(16) 0.36210(12) 0.0236(6) Uani 1 1 d . . . . .
H46 H 0.1245 0.4557 0.3652 0.028 Uiso 1 1 calc R . . . .
C47 C 0.13448(14) 0.37575(19) 0.30608(14) 0.0338(7) Uani 1 1 d . . . . .
H47 H 0.1312 0.4047 0.2713 0.041 Uiso 1 1 calc R . . . .
C48 C 0.14346(13) 0.30412(19) 0.30057(15) 0.0360(8) Uani 1 1 d . . . . .
H48 H 0.1470 0.2835 0.2622 0.043 Uiso 1 1 calc R . . . .
C49 C 0.14732(12) 0.26271(17) 0.35104(16) 0.0338(8) Uani 1 1 d . . . . .
H49 H 0.1534 0.2132 0.3474 0.041 Uiso 1 1 calc R . . . .
C50 C 0.14236(11) 0.29254(15) 0.40772(14) 0.0242(6) Uani 1 1 d . . . . .
H50 H 0.1447 0.2630 0.4422 0.029 Uiso 1 1 calc R . . . .
C51 C -0.00589(11) 0.30749(13) 0.27366(11) 0.0169(5) Uani 1 1 d . . . . .
C52 C -0.01070(13) 0.30563(15) 0.20822(11) 0.0243(6) Uani 1 1 d . . . . .
H52A H 0.0207 0.3312 0.1921 0.036 Uiso 1 1 calc GR . . . .
H52B H -0.0456 0.3282 0.1941 0.036 Uiso 1 1 calc GR . . . .
H52C H -0.0104 0.2563 0.1946 0.036 Uiso 1 1 calc GR . . . .
Li1 Li -0.03934(18) 0.4655(2) 0.43551(19) 0.0173(9) Uani 1 1 d . . . . .
Li2 Li 0.00356(19) 0.3330(2) 0.41315(19) 0.0176(9) Uani 1 1 d . . . . .
Bi2 Bi 0.44898(2) 0.11852(2) 0.59145(2) 0.01008(2) Uani 1 1 d . . . . .
O11 O 0.50202(7) 0.08739(9) 0.67938(7) 0.0153(4) Uani 1 1 d . . . . .
O12 O 0.53715(7) 0.01938(10) 0.61047(7) 0.0178(4) Uani 1 1 d . . . . .
O13 O 0.38267(8) 0.04440(9) 0.64034(8) 0.0179(4) Uani 1 1 d . . . . .
O14 O 0.39509(7) 0.15551(9) 0.66508(7) 0.0138(3) Uani 1 1 d . . . . .
O15 O 0.47728(8) 0.23219(9) 0.61612(7) 0.0172(4) Uani 1 1 d . . . . .
O16 O 0.36617(7) 0.15840(10) 0.54225(8) 0.0197(4) Uani 1 1 d . . . . .
O17 O 0.47150(8) 0.24293(10) 0.51771(8) 0.0225(4) Uani 1 1 d . . . . .
O18 O 0.40244(7) 0.13008(9) 0.45559(8) 0.0152(4) Uani 1 1 d . . . . .
O19 O 0.51692(7) 0.10358(9) 0.46465(8) 0.0169(4) Uani 1 1 d . . . . .
O20 O 0.56713(7) 0.00562(9) 0.47794(7) 0.0137(3) Uani 1 1 d . . . . .
N1 N 0.47746(10) 0.23734(12) 0.37111(10) 0.0217(5) Uani 1 1 d . . . . .
C53 C 0.53401(10) 0.03746(13) 0.66408(10) 0.0122(5) Uani 1 1 d . . . . .
C54 C 0.57021(10) 0.00031(13) 0.71336(10) 0.0137(5) Uani 1 1 d . . . . .
C55 C 0.54319(11) 0.00799(15) 0.77387(11) 0.0208(6) Uani 1 1 d . . . . .
H55A H 0.5390 0.0584 0.7833 0.031 Uiso 1 1 calc GR . . . .
H55B H 0.5668 -0.0148 0.8053 0.031 Uiso 1 1 calc GR . . . .
H55C H 0.5065 -0.0148 0.7716 0.031 Uiso 1 1 calc GR . . . .
C56 C 0.57406(12) -0.07928(14) 0.69877(13) 0.0244(6) Uani 1 1 d . . . . .
H56A H 0.5367 -0.1001 0.6971 0.037 Uiso 1 1 calc GR . . . .
H56B H 0.5973 -0.1031 0.7300 0.037 Uiso 1 1 calc GR . . . .
H56C H 0.5906 -0.0854 0.6600 0.037 Uiso 1 1 calc GR . . . .
C57 C 0.62725(10) 0.03519(13) 0.71267(11) 0.0151(5) Uani 1 1 d . . . . .
C58 C 0.65983(11) 0.02890(15) 0.66283(11) 0.0201(5) Uani 1 1 d . . . . .
H58 H 0.6465 0.0011 0.6296 0.024 Uiso 1 1 calc R . . . .
C59 C 0.71084(11) 0.06216(16) 0.66081(13) 0.0256(6) Uani 1 1 d . . . . .
H59 H 0.7321 0.0573 0.6264 0.031 Uiso 1 1 calc R . . . .
C60 C 0.73106(12) 0.10245(17) 0.70867(15) 0.0311(7) Uani 1 1 d . . . . .
H60 H 0.7662 0.1253 0.7074 0.037 Uiso 1 1 calc R . . . .
C61 C 0.69960(13) 0.10927(18) 0.75853(16) 0.0372(8) Uani 1 1 d . . . . .
H61 H 0.7132 0.1370 0.7916 0.045 Uiso 1 1 calc R . . . .
C62 C 0.64860(11) 0.07591(16) 0.76043(13) 0.0270(6) Uani 1 1 d . . . . .
H62 H 0.6277 0.0809 0.7951 0.032 Uiso 1 1 calc R . . . .
C63 C 0.36910(10) 0.09712(13) 0.67072(10) 0.0129(5) Uani 1 1 d . . . . .
C64 C 0.32106(10) 0.09363(14) 0.71295(11) 0.0160(5) Uani 1 1 d . . . . .
C65 C 0.28708(12) 0.16257(16) 0.70358(13) 0.0259(6) Uani 1 1 d . . . . .
H65A H 0.3102 0.2033 0.7160 0.039 Uiso 1 1 calc GR . . . .
H65B H 0.2542 0.1608 0.7276 0.039 Uiso 1 1 calc GR . . . .
H65C H 0.2753 0.1674 0.6611 0.039 Uiso 1 1 calc GR . . . .
C66 C 0.28534(12) 0.02895(16) 0.69672(13) 0.0259(6) Uani 1 1 d . . . . .
H66A H 0.2716 0.0323 0.6548 0.039 Uiso 1 1 calc GR . . . .
H66B H 0.2537 0.0271 0.7226 0.039 Uiso 1 1 calc GR . . . .
H66C H 0.3077 -0.0142 0.7024 0.039 Uiso 1 1 calc GR . . . .
C67 C 0.34376(11) 0.08778(13) 0.77824(11) 0.0163(5) Uani 1 1 d . . . . .
C68 C 0.30645(12) 0.09114(17) 0.82426(13) 0.0278(6) Uani 1 1 d . . . . .
H68 H 0.2679 0.0982 0.8146 0.033 Uiso 1 1 calc R . . . .
C69 C 0.32494(14) 0.08442(19) 0.88347(13) 0.0351(8) Uani 1 1 d . . . . .
H69 H 0.2990 0.0864 0.9141 0.042 Uiso 1 1 calc R . . . .
C70 C 0.38065(14) 0.07483(17) 0.89847(12) 0.0312(7) Uani 1 1 d . . . . .
H70 H 0.3932 0.0707 0.9393 0.037 Uiso 1 1 calc R . . . .
C71 C 0.41812(13) 0.07125(16) 0.85386(12) 0.0271(6) Uani 1 1 d . . . . .
H71 H 0.4566 0.0647 0.8640 0.033 Uiso 1 1 calc R . . . .
C72 C 0.39937(11) 0.07720(14) 0.79388(11) 0.0204(5) Uani 1 1 d . . . . .
H72 H 0.4253 0.0739 0.7634 0.025 Uiso 1 1 calc R . . . .
C73 C 0.36413(11) 0.15536(13) 0.48537(11) 0.0160(5) Uani 1 1 d . . . . .
C74 C 0.31085(10) 0.18454(14) 0.45262(11) 0.0164(5) Uani 1 1 d . . . . .
C75 C 0.32505(12) 0.20980(16) 0.38988(12) 0.0246(6) Uani 1 1 d . . . . .
H75A H 0.3562 0.2433 0.3933 0.037 Uiso 1 1 calc GR . . . .
H75B H 0.2925 0.2332 0.3705 0.037 Uiso 1 1 calc GR . . . .
H75C H 0.3355 0.1689 0.3658 0.037 Uiso 1 1 calc GR . . . .
C76 C 0.28944(12) 0.24865(15) 0.48729(13) 0.0239(6) Uani 1 1 d . . . . .
H76A H 0.2806 0.2337 0.5277 0.036 Uiso 1 1 calc GR . . . .
H76B H 0.2559 0.2676 0.4663 0.036 Uiso 1 1 calc GR . . . .
H76C H 0.3182 0.2855 0.4900 0.036 Uiso 1 1 calc GR . . . .
C77 C 0.26619(11) 0.12615(14) 0.45107(11) 0.0165(5) Uani 1 1 d . . . . .
C78 C 0.25323(12) 0.09223(17) 0.50358(13) 0.0265(6) Uani 1 1 d . . . . .
H78 H 0.2738 0.1032 0.5398 0.032 Uiso 1 1 calc R . . . .
C79 C 0.21089(13) 0.04260(17) 0.50401(14) 0.0308(7) Uani 1 1 d . . . . .
H79 H 0.2029 0.0195 0.5404 0.037 Uiso 1 1 calc R . . . .
C80 C 0.18027(12) 0.02646(16) 0.45214(15) 0.0301(7) Uani 1 1 d . . . . .
H80 H 0.1506 -0.0067 0.4526 0.036 Uiso 1 1 calc R . . . .
C81 C 0.19318(14) 0.05884(18) 0.39969(15) 0.0357(8) Uani 1 1 d . . . . .
H81 H 0.1726 0.0474 0.3636 0.043 Uiso 1 1 calc R . . . .
C82 C 0.23590(12) 0.10811(16) 0.39884(13) 0.0263(6) Uani 1 1 d . . . . .
H82 H 0.2445 0.1297 0.3621 0.032 Uiso 1 1 calc R . . . .
C83 C 0.47937(10) 0.26888(13) 0.56868(11) 0.0135(5) Uani 1 1 d . . . . .
C84 C 0.49167(10) 0.34859(13) 0.57555(11) 0.0144(5) Uani 1 1 d . . . . .
C85 C 0.52376(11) 0.36334(14) 0.63547(12) 0.0198(5) Uani 1 1 d . . . . .
H85A H 0.4997 0.3534 0.6685 0.030 Uiso 1 1 calc GR . . . .
H85B H 0.5353 0.4132 0.6370 0.030 Uiso 1 1 calc GR . . . .
H85C H 0.5567 0.3328 0.6391 0.030 Uiso 1 1 calc GR . . . .
C86 C 0.52707(12) 0.37071(15) 0.52278(13) 0.0234(6) Uani 1 1 d . . . . .
H86A H 0.5599 0.3401 0.5219 0.035 Uiso 1 1 calc GR . . . .
H86B H 0.5389 0.4202 0.5280 0.035 Uiso 1 1 calc GR . . . .
H86C H 0.5048 0.3659 0.4850 0.035 Uiso 1 1 calc GR . . . .
C87 C 0.43677(11) 0.38972(14) 0.57419(11) 0.0166(5) Uani 1 1 d . . . . .
C88 C 0.43710(12) 0.46266(15) 0.56410(11) 0.0214(6) Uani 1 1 d . . . . .
H88 H 0.4711 0.4857 0.5564 0.026 Uiso 1 1 calc R . . . .
C89 C 0.38850(13) 0.50220(16) 0.56512(12) 0.0275(6) Uani 1 1 d . . . . .
H89 H 0.3895 0.5519 0.5582 0.033 Uiso 1 1 calc R . . . .
C90 C 0.33874(14) 0.46971(18) 0.57605(14) 0.0342(7) Uani 1 1 d . . . . .
H90 H 0.3055 0.4968 0.5768 0.041 Uiso 1 1 calc R . . . .
C91 C 0.33772(13) 0.39805(19) 0.58579(16) 0.0370(8) Uani 1 1 d . . . . .
H91 H 0.3034 0.3754 0.5930 0.044 Uiso 1 1 calc R . . . .
C92 C 0.38648(12) 0.35774(16) 0.58523(14) 0.0267(6) Uani 1 1 d . . . . .
H92 H 0.3851 0.3081 0.5925 0.032 Uiso 1 1 calc R . . . .
C93 C 0.56306(10) 0.07137(13) 0.47197(10) 0.0133(5) Uani 1 1 d . . . . .
C94 C 0.61577(10) 0.11715(14) 0.47603(11) 0.0154(5) Uani 1 1 d . . . . .
C95 C 0.61340(12) 0.15988(15) 0.53449(12) 0.0211(6) Uani 1 1 d . . . . .
H95A H 0.6482 0.1863 0.5416 0.032 Uiso 1 1 calc GR . . . .
H95B H 0.6083 0.1274 0.5680 0.032 Uiso 1 1 calc GR . . . .
H95C H 0.5821 0.1932 0.5312 0.032 Uiso 1 1 calc GR . . . .
C96 C 0.66801(10) 0.07020(15) 0.48009(12) 0.0203(5) Uani 1 1 d . . . . .
H96A H 0.6689 0.0405 0.4442 0.030 Uiso 1 1 calc GR . . . .
H96B H 0.6672 0.0399 0.5156 0.030 Uiso 1 1 calc GR . . . .
H96C H 0.7013 0.1003 0.4831 0.030 Uiso 1 1 calc GR . . . .
C97 C 0.61664(10) 0.16430(14) 0.42032(11) 0.0171(5) Uani 1 1 d . . . . .
C98 C 0.61174(12) 0.13189(15) 0.36402(12) 0.0234(6) Uani 1 1 d . . . . .
H98 H 0.6066 0.0820 0.3614 0.028 Uiso 1 1 calc R . . . .
C99 C 0.61435(13) 0.17166(17) 0.31196(13) 0.0297(7) Uani 1 1 d . . . . .
H99 H 0.6111 0.1488 0.2741 0.036 Uiso 1 1 calc R . . . .
C100 C 0.62170(13) 0.24440(17) 0.31500(14) 0.0303(7) Uani 1 1 d . . . . .
H100 H 0.6238 0.2716 0.2794 0.036 Uiso 1 1 calc R . . . .
C101 C 0.62593(12) 0.27696(15) 0.37051(13) 0.0255(6) Uani 1 1 d . . . . .
H101 H 0.6303 0.3270 0.3730 0.031 Uiso 1 1 calc R . . . .
C102 C 0.62377(11) 0.23704(14) 0.42278(12) 0.0203(5) Uani 1 1 d . . . . .
H102 H 0.6272 0.2601 0.4606 0.024 Uiso 1 1 calc R . . . .
C103 C 0.48010(11) 0.25352(14) 0.32233(12) 0.0195(5) Uani 1 1 d . . . . .
C104 C 0.48346(14) 0.27275(17) 0.25941(12) 0.0318(7) Uani 1 1 d . . . . .
H10A H 0.4691 0.2337 0.2341 0.048 Uiso 1 1 calc R . . . .
H10B H 0.5223 0.2820 0.2509 0.048 Uiso 1 1 calc R . . . .
H10C H 0.4612 0.3155 0.2509 0.048 Uiso 1 1 calc R . . . .
Li3 Li 0.4747(2) 0.1872(2) 0.44895(18) 0.0185(9) Uani 1 1 d . . . . .
Li4 Li 0.54892(18) -0.0450(2) 0.54791(18) 0.0152(8) Uani 1 1 d . . . . .
N3 N 0.13893(12) 0.87963(15) 0.35145(13) 0.0345(6) Uani 1 1 d . . . . .
C105 C 0.18675(13) 0.81553(17) 0.44301(13) 0.0308(7) Uani 1 1 d . . . . .
H10D H 0.2225 0.7959 0.4318 0.046 Uiso 1 1 calc GR . . . .
H10E H 0.1629 0.7771 0.4562 0.046 Uiso 1 1 calc GR . . . .
H10F H 0.1931 0.8497 0.4757 0.046 Uiso 1 1 calc GR . . . .
C106 C 0.15954(13) 0.85113(16) 0.39130(14) 0.0261(6) Uani 1 1 d . . . . .

loop_
_atom_site_aniso_label
_atom_site_aniso_U_11
_atom_site_aniso_U_22
_atom_site_aniso_U_33
_atom_site_aniso_U_23
_atom_site_aniso_U_13
_atom_site_aniso_U_12
Bi1 0.00900(4) 0.01029(5) 0.01006(4) 0.00038(3) 0.00069(3) 0.00006(3)
O1 0.0260(10) 0.0135(9) 0.0176(9) 0.0009(7) 0.0051(7) 0.0056(8)
O2 0.0143(9) 0.0227(10) 0.0143(8) -0.0015(7) -0.0005(7) -0.0047(7)
O3 0.0093(8) 0.0138(9) 0.0174(8) -0.0017(7) 0.0003(6) -0.0016(7)
O4 0.0153(9) 0.0143(9) 0.0143(8) -0.0024(7) 0.0024(7) -0.0032(7)
O5 0.0230(10) 0.0137(9) 0.0217(9) 0.0024(7) 0.0084(7) 0.0016(7)
O6 0.0204(10) 0.0153(9) 0.0168(9) 0.0034(7) -0.0042(7) -0.0068(7)
O7 0.0208(10) 0.0170(9) 0.0159(8) 0.0059(7) -0.0016(7) -0.0021(7)
O8 0.0187(10) 0.0153(9) 0.0198(9) 0.0048(7) 0.0025(7) 0.0023(7)
O9 0.0105(8) 0.0147(9) 0.0192(8) -0.0014(7) 0.0011(6) -0.0009(7)
O10 0.0155(9) 0.0124(8) 0.0152(8) -0.0008(7) 0.0042(7) -0.0008(7)
N2 0.0197(12) 0.0233(12) 0.0195(11) -0.0035(9) 0.0027(9) 0.0021(9)
C1 0.0081(11) 0.0164(12) 0.0171(11) 0.0002(9) 0.0008(9) 0.0009(9)
C2 0.0137(12) 0.0115(11) 0.0158(11) 0.0012(9) 0.0008(9) 0.0016(9)
C3 0.0187(13) 0.0151(13) 0.0220(13) 0.0031(10) -0.0007(10) -0.0018(10)
C4 0.0219(14) 0.0167(13) 0.0202(13) -0.0025(10) 0.0047(10) 0.0029(10)
C5 0.0147(13) 0.0129(12) 0.0195(12) -0.0032(9) -0.0010(10) 0.0057(10)
C6 0.0264(15) 0.0218(14) 0.0193(13) -0.0006(11) -0.0034(11) 0.0040(12)
C7 0.043(2) 0.0331(17) 0.0200(14) 0.0020(12) -0.0051(13) 0.0165(15)
C8 0.0273(17) 0.052(2) 0.0253(15) -0.0132(14) -0.0102(12) 0.0204(16)
C9 0.0181(16) 0.044(2) 0.0431(19) -0.0105(15) -0.0086(13) 0.0042(14)
C10 0.0179(14) 0.0252(15) 0.0386(17) -0.0008(13) -0.0038(12) 0.0014(12)
C11 0.0116(12) 0.0095(11) 0.0158(11) -0.0022(9) 0.0004(9) 0.0001(9)
C12 0.0095(12) 0.0195(13) 0.0179(12) -0.0030(10) -0.0025(9) 0.0006(10)
C13 0.0122(14) 0.0340(17) 0.0338(16) -0.0106(13) -0.0036(11) 0.0055(12)
C14 0.0210(15) 0.0256(15) 0.0231(13) 0.0036(11) -0.0065(11) -0.0011(12)
C15 0.0126(12) 0.0225(13) 0.0089(10) -0.0014(9) -0.0009(9) -0.0047(10)
C16 0.0143(13) 0.0369(17) 0.0268(14) -0.0083(12) 0.0074(11) -0.0102(12)
C17 0.0258(16) 0.0394(18) 0.0283(15) -0.0119(13) 0.0115(12) -0.0240(14)
C18 0.0443(19) 0.0225(15) 0.0150(12) -0.0011(11) 0.0021(12) -0.0133(13)
C19 0.0338(17) 0.0210(14) 0.0223(14) -0.0022(11) -0.0107(12) -0.0018(12)
C20 0.0163(13) 0.0194(13) 0.0228(13) -0.0020(10) -0.0072(10) -0.0019(10)
C21 0.0128(12) 0.0179(13) 0.0121(11) -0.0008(9) -0.0002(9) 0.0009(10)
C22 0.0180(13) 0.0176(13) 0.0151(11) -0.0001(9) 0.0061(10) 0.0013(10)
C23 0.0379(18) 0.0219(14) 0.0221(14) -0.0035(11) 0.0140(12) -0.0015(13)
C24 0.0275(15) 0.0260(15) 0.0175(12) 0.0044(11) 0.0085(11) 0.0042(12)
C25 0.0166(14) 0.0271(15) 0.0227(13) -0.0013(11) 0.0066(10) 0.0021(11)
C26 0.0222(17) 0.048(2) 0.047(2) 0.0214(16) -0.0047(14) -0.0037(15)
C27 0.0262(19) 0.070(3) 0.047(2) 0.0096(19) -0.0103(16) 0.0052(18)
C28 0.0161(16) 0.065(3) 0.049(2) -0.0156(19) -0.0007(14) 0.0043(16)
C29 0.0259(19) 0.059(2) 0.058(2) -0.001(2) 0.0063(16) -0.0167(17)
C30 0.0253(17) 0.044(2) 0.0405(18) 0.0047(15) 0.0033(14) -0.0084(15)
C31 0.0092(11) 0.0173(13) 0.0138(11) 0.0018(9) 0.0000(8) 0.0017(9)
C32 0.0187(13) 0.0175(13) 0.0136(11) 0.0017(9) -0.0010(9) -0.0031(10)
C33 0.0286(16) 0.0229(15) 0.0255(14) -0.0077(11) -0.0022(12) 0.0003(12)
C34 0.0265(16) 0.0342(17) 0.0147(12) 0.0036(11) -0.0007(11) -0.0070(13)
C35 0.0184(13) 0.0191(13) 0.0123(11) 0.0054(9) -0.0041(9) -0.0028(10)
C36 0.0254(16) 0.0218(14) 0.0263(14) 0.0018(11) -0.0073(11) -0.0058(12)
C37 0.0212(16) 0.0397(19) 0.0393(18) 0.0029(14) -0.0113(13) -0.0085(14)
C38 0.0176(15) 0.047(2) 0.0332(17) 0.0094(14) -0.0021(12) 0.0033(13)
C39 0.0273(16) 0.0291(16) 0.0271(15) 0.0024(12) -0.0005(12) 0.0062(13)
C40 0.0195(14) 0.0210(14) 0.0234(13) 0.0030(10) -0.0039(11) -0.0027(11)
C41 0.0121(11) 0.0128(12) 0.0103(10) 0.0017(8) 0.0035(8) -0.0002(9)
C42 0.0096(11) 0.0154(12) 0.0182(11) -0.0013(9) 0.0007(9) 0.0014(9)
C43 0.0136(13) 0.0278(15) 0.0328(15) -0.0083(12) 0.0005(11) -0.0019(11)
C44 0.0193(14) 0.0281(16) 0.0256(14) 0.0084(11) 0.0001(11) 0.0064(12)
C45 0.0068(11) 0.0174(13) 0.0249(13) -0.0043(10) 0.0037(9) -0.0006(9)
C46 0.0270(15) 0.0210(14) 0.0239(13) -0.0007(11) 0.0103(11) -0.0001(12)
C47 0.0306(18) 0.045(2) 0.0266(16) -0.0075(14) 0.0105(13) -0.0019(14)
C48 0.0230(16) 0.047(2) 0.0391(18) -0.0233(16) 0.0108(13) -0.0025(14)
C49 0.0175(15) 0.0228(16) 0.062(2) -0.0201(15) 0.0069(14) 0.0039(12)
C50 0.0136(13) 0.0201(14) 0.0389(16) -0.0023(12) 0.0011(11) 0.0033(11)
C51 0.0174(13) 0.0139(12) 0.0195(12) -0.0037(10) 0.0018(10) 0.0011(10)
C52 0.0331(16) 0.0239(15) 0.0157(12) -0.0020(10) 0.0014(11) 0.0012(12)
Li1 0.016(2) 0.018(2) 0.018(2) 0.0022(17) 0.0008(17) -0.0004(17)
Li2 0.019(2) 0.017(2) 0.016(2) -0.0014(17) 0.0016(17) -0.0015(18)
Bi2 0.00872(4) 0.01213(5) 0.00935(4) -0.00035(3) 0.00005(3) 0.00009(3)
O11 0.0140(9) 0.0202(9) 0.0116(8) -0.0029(7) -0.0006(6) 0.0056(7)
O12 0.0182(9) 0.0220(10) 0.0128(8) -0.0043(7) -0.0019(7) 0.0050(8)
O13 0.0195(10) 0.0164(9) 0.0182(9) -0.0043(7) 0.0040(7) -0.0015(7)
O14 0.0111(8) 0.0152(9) 0.0153(8) -0.0021(7) 0.0024(6) -0.0015(7)
O15 0.0221(10) 0.0142(9) 0.0153(8) 0.0009(7) 0.0022(7) -0.0053(7)
O16 0.0136(9) 0.0315(11) 0.0137(8) -0.0002(7) -0.0011(7) 0.0069(8)
O17 0.0308(11) 0.0206(10) 0.0160(9) -0.0049(7) 0.0001(8) -0.0002(8)
O18 0.0119(9) 0.0153(9) 0.0185(9) 0.0001(7) 0.0010(7) 0.0037(7)
O19 0.0086(8) 0.0177(9) 0.0241(9) 0.0008(7) -0.0003(7) 0.0011(7)
O20 0.0127(9) 0.0153(9) 0.0133(8) 0.0007(6) 0.0022(6) 0.0006(7)
N1 0.0216(12) 0.0238(12) 0.0196(11) 0.0023(9) -0.0006(9) 0.0002(10)
C53 0.0100(11) 0.0135(12) 0.0132(11) -0.0002(9) 0.0011(9) -0.0031(9)
C54 0.0122(12) 0.0160(12) 0.0128(11) 0.0008(9) -0.0009(9) 0.0023(9)
C55 0.0197(14) 0.0270(15) 0.0157(12) 0.0045(10) 0.0025(10) 0.0027(11)
C56 0.0276(16) 0.0166(14) 0.0288(14) 0.0036(11) -0.0006(12) 0.0037(11)
C57 0.0116(12) 0.0175(13) 0.0159(11) 0.0005(9) -0.0018(9) 0.0030(10)
C58 0.0168(13) 0.0279(15) 0.0154(12) 0.0003(10) -0.0024(10) 0.0007(11)
C59 0.0140(13) 0.0376(17) 0.0254(14) 0.0052(12) 0.0022(11) 0.0010(12)
C60 0.0134(14) 0.0341(17) 0.0459(18) -0.0025(14) 0.0011(12) -0.0031(12)
C61 0.0169(15) 0.045(2) 0.049(2) -0.0248(16) -0.0050(14) -0.0032(14)
C62 0.0139(13) 0.0373(17) 0.0296(15) -0.0145(13) -0.0005(11) 0.0029(12)
C63 0.0096(11) 0.0175(12) 0.0114(10) 0.0001(9) -0.0018(8) -0.0007(9)
C64 0.0093(11) 0.0205(13) 0.0188(12) -0.0014(10) 0.0045(9) -0.0027(10)
C65 0.0141(14) 0.0326(16) 0.0314(15) 0.0022(13) 0.0048(11) 0.0049(12)
C66 0.0170(14) 0.0321(16) 0.0289(15) -0.0073(12) 0.0047(11) -0.0109(12)
C67 0.0163(13) 0.0141(12) 0.0191(12) -0.0008(10) 0.0054(10) -0.0028(10)
C68 0.0196(15) 0.0374(17) 0.0274(14) -0.0034(13) 0.0099(11) -0.0028(13)
C69 0.0369(19) 0.047(2) 0.0233(15) -0.0038(14) 0.0160(13) -0.0039(16)
C70 0.0406(19) 0.0381(18) 0.0152(13) 0.0033(12) 0.0040(12) -0.0031(15)
C71 0.0265(16) 0.0342(17) 0.0204(13) 0.0053(12) -0.0010(11) 0.0003(13)
C72 0.0211(14) 0.0233(14) 0.0173(12) 0.0029(10) 0.0041(10) 0.0012(11)
C73 0.0130(12) 0.0168(13) 0.0181(12) 0.0019(9) 0.0008(9) 0.0001(10)
C74 0.0112(12) 0.0206(13) 0.0172(12) 0.0009(10) -0.0023(9) 0.0050(10)
C75 0.0185(14) 0.0346(17) 0.0205(13) 0.0093(12) -0.0011(10) 0.0056(12)
C76 0.0180(14) 0.0221(14) 0.0310(15) -0.0043(11) -0.0035(11) 0.0056(11)
C77 0.0115(12) 0.0187(13) 0.0192(12) -0.0027(10) -0.0002(9) 0.0059(10)
C78 0.0177(14) 0.0380(17) 0.0235(14) 0.0034(12) -0.0014(11) -0.0050(12)
C79 0.0244(16) 0.0332(17) 0.0355(16) 0.0054(13) 0.0075(13) -0.0033(13)
C80 0.0189(15) 0.0237(15) 0.0479(19) -0.0103(13) 0.0049(13) -0.0022(12)
C81 0.0288(18) 0.042(2) 0.0354(17) -0.0128(15) -0.0075(13) -0.0063(15)
C82 0.0251(16) 0.0323(17) 0.0211(13) -0.0023(11) -0.0028(11) -0.0005(12)
C83 0.0079(11) 0.0147(12) 0.0181(11) -0.0014(9) 0.0028(9) -0.0004(9)
C84 0.0146(12) 0.0137(12) 0.0154(11) 0.0000(9) 0.0045(9) 0.0012(9)
C85 0.0174(14) 0.0175(13) 0.0242(13) -0.0018(10) -0.0012(10) -0.0030(10)
C86 0.0230(15) 0.0193(14) 0.0289(15) 0.0057(11) 0.0110(12) -0.0016(11)
C87 0.0172(13) 0.0188(13) 0.0138(11) -0.0039(9) 0.0011(9) 0.0020(10)
C88 0.0256(15) 0.0221(14) 0.0167(12) -0.0001(10) 0.0022(10) 0.0040(11)
C89 0.0366(18) 0.0231(15) 0.0226(14) -0.0006(11) 0.0006(12) 0.0110(13)
C90 0.0280(17) 0.0378(19) 0.0367(17) -0.0068(14) 0.0009(13) 0.0175(14)
C91 0.0189(16) 0.039(2) 0.053(2) -0.0090(16) 0.0058(14) 0.0015(14)
C92 0.0192(15) 0.0238(15) 0.0379(17) -0.0020(12) 0.0082(12) -0.0014(12)
C93 0.0107(11) 0.0189(13) 0.0105(10) -0.0012(9) 0.0017(8) 0.0003(9)
C94 0.0097(12) 0.0192(13) 0.0173(12) 0.0021(9) -0.0008(9) -0.0022(9)
C95 0.0174(14) 0.0241(14) 0.0215(13) -0.0015(11) -0.0019(10) -0.0029(11)
C96 0.0093(12) 0.0231(14) 0.0283(14) 0.0054(11) -0.0004(10) 0.0004(10)
C97 0.0097(12) 0.0211(13) 0.0210(12) 0.0027(10) 0.0046(9) 0.0020(10)
C98 0.0280(16) 0.0189(14) 0.0238(14) 0.0024(11) 0.0047(11) 0.0020(11)
C99 0.0357(18) 0.0317(17) 0.0222(14) 0.0024(12) 0.0069(12) 0.0020(14)
C100 0.0305(17) 0.0318(17) 0.0291(15) 0.0135(13) 0.0068(13) 0.0039(13)
C101 0.0197(14) 0.0191(14) 0.0381(16) 0.0075(12) 0.0047(12) -0.0002(11)
C102 0.0150(13) 0.0198(14) 0.0264(13) 0.0022(11) 0.0051(10) -0.0007(10)
C103 0.0224(14) 0.0146(13) 0.0213(13) 0.0012(10) -0.0014(10) 0.0011(10)
C104 0.047(2) 0.0311(17) 0.0172(13) 0.0067(12) -0.0017(13) 0.0048(15)
Li3 0.026(2) 0.017(2) 0.013(2) 0.0002(16) 0.0017(17) 0.0023(18)
Li4 0.017(2) 0.015(2) 0.0137(19) -0.0013(16) 0.0009(16) 0.0007(17)
N3 0.0321(16) 0.0367(16) 0.0349(15) 0.0003(12) 0.0039(12) -0.0081(12)
C105 0.0321(17) 0.0286(16) 0.0318(16) -0.0017(13) 0.0022(13) -0.0078(13)
C106 0.0262(16) 0.0249(15) 0.0280(15) -0.0055(12) 0.0096(12) -0.0109(12)

loop_
_atom_type_symbol
_atom_type_description
_atom_type_scat_dispersion_real
_atom_type_scat_dispersion_imag
_atom_type_scat_source
C C 0.0033 0.0016 'International Tables Vol C Tables 4.2.6.8 and 6.1.1.4'
H H 0.0000 0.0000 'International Tables Vol C Tables 4.2.6.8 and 6.1.1.4'
Bi Bi -4.1077 10.2566 'International Tables Vol C Tables 4.2.6.8 and 6.1.1.4'
Li Li -0.0003 0.0001 'International Tables Vol C Tables 4.2.6.8 and 6.1.1.4'
N N 0.0061 0.0033 'International Tables Vol C Tables 4.2.6.8 and 6.1.1.4'
O O 0.0106 0.0060 'International Tables Vol C Tables 4.2.6.8 and 6.1.1.4'

loop_
_geom_angle_atom_site_label_1
_geom_angle_atom_site_label_2
_geom_angle_atom_site_label_3
_geom_angle
_geom_angle_site_symmetry_1
_geom_angle_site_symmetry_3
_geom_angle_publ_flag
O1 Bi1 O2 87.44(7) . . ?
O1 Bi1 O5 128.51(6) . . ?
O1 Bi1 O6 81.17(6) . . ?
O1 Bi1 C21 101.41(7) . . ?
O1 Bi1 Li1 125.75(9) . 3_566 ?
O1 Bi1 Li2 79.52(8) . 3_566 ?
O2 Bi1 O5 88.76(6) . . ?
O2 Bi1 O6 150.18(6) . . ?
O2 Bi1 C21 81.37(7) . . ?
O2 Bi1 Li1 74.79(8) . 3_566 ?
O2 Bi1 Li2 72.86(8) . 3_566 ?
O4 Bi1 O1 74.00(6) . . ?
O4 Bi1 O2 74.75(6) . . ?
O4 Bi1 O5 55.57(6) . . ?
O4 Bi1 O6 75.64(6) . . ?
O4 Bi1 C21 28.00(7) . . ?
O4 Bi1 Li1 142.42(9) . 3_566 ?
O4 Bi1 Li2 138.65(8) . 3_566 ?
O5 Bi1 C21 27.58(7) . . ?
O5 Bi1 Li1 102.37(8) . 3_566 ?
O5 Bi1 Li2 146.46(8) . 3_566 ?
O6 Bi1 O5 77.35(6) . . ?
O6 Bi1 C21 74.11(7) . . ?
O6 Bi1 Li1 133.64(8) . 3_566 ?
O6 Bi1 Li2 130.87(9) . 3_566 ?
C21 Bi1 Li1 124.91(9) . 3_566 ?
C21 Bi1 Li2 154.17(9) . 3_566 ?
Li1 Bi1 Li2 46.37(10) 3_566 3_566 ?
C1 O1 Bi1 111.68(15) . . ?
C11 O2 Bi1 113.22(15) . . ?
C11 O3 Li1 134.0(2) . 3_566 ?
C11 O3 Li2 130.9(2) . 3_566 ?
Li1 O3 Li2 86.82(19) 3_566 3_566 ?
C21 O4 Bi1 96.69(14) . . ?
C21 O5 Bi1 88.37(14) . . ?
C31 O6 Bi1 106.89(14) . . ?
C31 O7 Li1 167.6(2) . . ?
C1 O8 Li2 168.2(2) 3_566 . ?
C41 O9 Li1 124.8(2) . . ?
C41 O9 Li2 143.6(2) . . ?
Li2 O9 Li1 91.2(2) . . ?
C41 O10 Li1 124.2(2) . 3_566 ?
C51 N2 Li2 169.5(3) . . ?
O1 C1 C2 115.9(2) . . ?
O8 C1 O1 123.0(2) 3_566 . ?
O8 C1 C2 121.1(2) 3_566 . ?
C3 C2 C1 106.8(2) . . ?
C4 C2 C1 109.9(2) . . ?
C4 C2 C3 109.8(2) . . ?
C5 C2 C1 107.7(2) . . ?
C5 C2 C3 112.4(2) . . ?
C5 C2 C4 110.2(2) . . ?
C6 C5 C2 123.3(2) . . ?
C6 C5 C10 117.9(3) . . ?
C10 C5 C2 118.8(2) . . ?
C5 C6 C7 120.6(3) . . ?
C8 C7 C6 120.3(3) . . ?
C9 C8 C7 119.3(3) . . ?
C8 C9 C10 120.4(3) . . ?
C9 C10 C5 121.4(3) . . ?
O2 C11 C12 115.9(2) . . ?
O3 C11 O2 123.7(2) . . ?
O3 C11 C12 120.4(2) . . ?
C11 C12 C13 107.0(2) . . ?
C11 C12 C14 110.1(2) . . ?
C13 C12 C14 110.0(2) . . ?
C15 C12 C11 108.4(2) . . ?
C15 C12 C13 112.6(2) . . ?
C15 C12 C14 108.6(2) . . ?
C16 C15 C12 121.8(2) . . ?
C20 C15 C12 120.0(2) . . ?
C20 C15 C16 118.0(3) . . ?
C17 C16 C15 121.1(3) . . ?
C18 C17 C16 120.2(3) . . ?
C19 C18 C17 119.6(3) . . ?
C18 C19 C20 119.9(3) . . ?
C15 C20 C19 121.2(3) . . ?
O4 C21 Bi1 55.31(12) . . ?
O4 C21 C22 118.8(2) . . ?
O5 C21 Bi1 64.05(13) . . ?
O5 C21 O4 119.3(2) . . ?
O5 C21 C22 121.9(2) . . ?
C22 C21 Bi1 173.76(18) . . ?
C21 C22 C23 109.6(2) . . ?
C21 C22 C24 107.6(2) . . ?
C23 C22 C24 110.1(2) . . ?
C25 C22 C21 107.6(2) . . ?
C25 C22 C23 109.2(2) . . ?
C25 C22 C24 112.7(2) . . ?
C26 C25 C22 119.9(3) . . ?
C26 C25 C30 117.9(3) . . ?
C30 C25 C22 122.2(3) . . ?
C25 C26 C27 121.6(3) . . ?
C28 C27 C26 119.5(3) . . ?
C27 C28 C29 120.4(3) . . ?
C30 C29 C28 119.6(3) . . ?
C29 C30 C25 121.0(3) . . ?
O6 C31 C32 118.4(2) . . ?
O7 C31 O6 121.9(2) . . ?
O7 C31 C32 119.7(2) . . ?
C33 C32 C31 107.8(2) . . ?
C33 C32 C34 109.3(2) . . ?
C33 C32 C35 113.8(2) . . ?
C34 C32 C31 110.5(2) . . ?
C35 C32 C31 106.8(2) . . ?
C35 C32 C34 108.5(2) . . ?
C36 C35 C32 122.6(2) . . ?
C40 C35 C32 119.7(2) . . ?
C40 C35 C36 117.6(3) . . ?
C35 C36 C37 120.8(3) . . ?
C38 C37 C36 120.7(3) . . ?
C37 C38 C39 119.3(3) . . ?
C38 C39 C40 120.1(3) . . ?
C39 C40 C35 121.4(3) . . ?
O9 C41 C42 117.3(2) . . ?
O10 C41 O9 123.5(2) . . ?
O10 C41 C42 119.1(2) . . ?
C41 C42 C44 105.0(2) . . ?
C43 C42 C41 111.3(2) . . ?
C43 C42 C44 108.6(2) . . ?
C45 C42 C41 109.2(2) . . ?
C45 C42 C43 109.6(2) . . ?
C45 C42 C44 113.1(2) . . ?
C46 C45 C42 117.5(2) . . ?
C50 C45 C42 124.9(2) . . ?
C50 C45 C46 117.6(2) . . ?
C47 C46 C45 121.3(3) . . ?
C48 C47 C46 120.4(3) . . ?
C49 C48 C47 119.3(3) . . ?
C48 C49 C50 120.8(3) . . ?
C45 C50 C49 120.6(3) . . ?
N2 C51 C52 179.3(3) . . ?
O3 Li1 Bi1 62.90(12) 3_566 3_566 ?
O3 Li1 Li2 47.75(14) 3_566 . ?
O7 Li1 Bi1 164.1(2) . 3_566 ?
O7 Li1 O3 132.0(2) . 3_566 ?
O7 Li1 O9 112.0(2) . . ?
O7 Li1 O10 110.5(2) . 3_566 ?
O7 Li1 Li2 124.0(2) . . ?
O9 Li1 Bi1 69.63(13) . 3_566 ?
O9 Li1 O3 88.71(19) . 3_566 ?
O9 Li1 Li2 43.83(14) . . ?
O10 Li1 Bi1 57.22(12) 3_566 3_566 ?
O10 Li1 O3 97.1(2) 3_566 3_566 ?
O10 Li1 O9 115.1(2) 3_566 . ?
O10 Li1 Li2 125.4(2) 3_566 . ?
Li2 Li1 Bi1 68.73(13) . 3_566 ?
O3 Li2 Bi1 60.30(11) 3_566 3_566 ?
O3 Li2 Li1 45.43(14) 3_566 . ?
O8 Li2 Bi1 57.38(12) . 3_566 ?
O8 Li2 O3 98.6(2) . 3_566 ?
O8 Li2 O9 109.7(2) . . ?
O8 Li2 N2 119.7(2) . . ?
O8 Li2 Li1 122.2(2) . . ?
O9 Li2 Bi1 67.31(13) . 3_566 ?
O9 Li2 O3 87.57(19) . 3_566 ?
O9 Li2 N2 127.7(2) . . ?
O9 Li2 Li1 44.96(14) . . ?
N2 Li2 Bi1 157.1(2) . 3_566 ?
N2 Li2 O3 100.3(2) . 3_566 ?
N2 Li2 Li1 111.5(2) . . ?
Li1 Li2 Bi1 64.90(12) . 3_566 ?
O11 Bi2 O13 79.70(6) . . ?
O11 Bi2 C63 77.86(6) . . ?
O11 Bi2 Li3 137.01(9) . . ?
O11 Bi2 Li4 128.76(8) . 3_656 ?
O13 Bi2 C63 27.60(6) . . ?
O13 Bi2 Li3 140.38(9) . . ?
O13 Bi2 Li4 102.65(8) . 3_656 ?
O14 Bi2 O11 77.05(6) . . ?
O14 Bi2 O13 55.45(6) . . ?
O14 Bi2 O15 73.28(6) . . ?
O14 Bi2 O16 74.77(6) . . ?
O14 Bi2 C63 27.88(7) . . ?
O14 Bi2 Li3 132.84(8) . . ?
O14 Bi2 Li4 145.82(8) . 3_656 ?
O15 Bi2 O11 83.80(6) . . ?
O15 Bi2 O13 128.38(6) . . ?
O15 Bi2 O16 92.71(7) . . ?
O15 Bi2 C63 101.10(7) . . ?
O15 Bi2 Li3 79.11(8) . . ?
O15 Bi2 Li4 125.26(8) . 3_656 ?
O16 Bi2 O11 151.39(6) . . ?
O16 Bi2 O13 80.42(6) . . ?
O16 Bi2 C63 74.98(7) . . ?
O16 Bi2 Li3 69.10(9) . . ?
O16 Bi2 Li4 75.82(8) . 3_656 ?
C63 Bi2 Li3 144.03(9) . . ?
C63 Bi2 Li4 125.52(9) . 3_656 ?
Li4 Bi2 Li3 46.54(10) 3_656 . ?
C53 O11 Bi2 105.55(14) . . ?
C53 O12 Li4 154.8(2) . . ?
C63 O13 Bi2 89.05(14) . . ?
C63 O14 Bi2 96.23(14) . . ?
C83 O15 Bi2 109.30(15) . . ?
C73 O16 Bi2 116.20(16) . . ?
C83 O17 Li3 164.5(2) . . ?
C73 O18 Li3 119.0(2) . . ?
C73 O18 Li4 140.8(2) . 3_656 ?
Li4 O18 Li3 85.33(19) 3_656 . ?
C93 O19 Li3 151.4(2) . . ?
C93 O19 Li4 116.7(2) . 3_656 ?
Li3 O19 Li4 91.2(2) . 3_656 ?
C93 O20 Li4 124.4(2) . . ?
C103 N1 Li3 167.1(3) . . ?
O11 C53 C54 118.2(2) . . ?
O12 C53 O11 121.7(2) . . ?
O12 C53 C54 120.1(2) . . ?
C53 C54 C55 109.7(2) . . ?
C53 C54 C56 109.3(2) . . ?
C55 C54 C56 108.1(2) . . ?
C57 C54 C53 105.86(19) . . ?
C57 C54 C55 113.0(2) . . ?
C57 C54 C56 110.8(2) . . ?
C58 C57 C54 120.9(2) . . ?
C62 C57 C54 121.8(2) . . ?
C62 C57 C58 117.2(2) . . ?
C59 C58 C57 121.5(3) . . ?
C60 C59 C58 120.2(3) . . ?
C59 C60 C61 119.3(3) . . ?
C62 C61 C60 120.4(3) . . ?
C61 C62 C57 121.4(3) . . ?
O13 C63 Bi2 63.35(12) . . ?
O13 C63 O14 119.1(2) . . ?
O13 C63 C64 121.7(2) . . ?
O14 C63 Bi2 55.88(11) . . ?
O14 C63 C64 119.2(2) . . ?
C64 C63 Bi2 173.09(18) . . ?
C63 C64 C65 106.9(2) . . ?
C63 C64 C67 110.3(2) . . ?
C66 C64 C63 108.8(2) . . ?
C66 C64 C65 110.7(2) . . ?
C66 C64 C67 109.7(2) . . ?
C67 C64 C65 110.4(2) . . ?
C68 C67 C64 119.0(2) . . ?
C72 C67 C64 122.9(2) . . ?
C72 C67 C68 118.1(2) . . ?
C69 C68 C67 120.9(3) . . ?
C70 C69 C68 120.4(3) . . ?
C69 C70 C71 119.7(3) . . ?
C70 C71 C72 119.9(3) . . ?
C67 C72 C71 121.0(2) . . ?
O16 C73 C74 116.5(2) . . ?
O18 C73 O16 123.7(2) . . ?
O18 C73 C74 119.8(2) . . ?
C75 C74 C73 108.9(2) . . ?
C75 C74 C76 108.2(2) . . ?
C75 C74 C77 112.9(2) . . ?
C76 C74 C73 109.4(2) . . ?
C77 C74 C73 108.5(2) . . ?
C77 C74 C76 108.8(2) . . ?
C78 C77 C74 119.9(2) . . ?
C82 C77 C74 122.1(2) . . ?
C82 C77 C78 117.9(3) . . ?
C79 C78 C77 121.1(3) . . ?
C80 C79 C78 120.4(3) . . ?
C81 C80 C79 119.2(3) . . ?
C80 C81 C82 120.7(3) . . ?
C77 C82 C81 120.7(3) . . ?
O15 C83 C84 117.7(2) . . ?
O17 C83 O15 122.7(2) . . ?
O17 C83 C84 119.6(2) . . ?
C83 C84 C86 107.3(2) . . ?
C85 C84 C83 110.5(2) . . ?
C85 C84 C86 110.1(2) . . ?
C87 C84 C83 109.4(2) . . ?
C87 C84 C85 108.6(2) . . ?
C87 C84 C86 110.9(2) . . ?
C88 C87 C84 119.4(2) . . ?
C92 C87 C84 122.5(2) . . ?
C92 C87 C88 118.1(3) . . ?
C89 C88 C87 121.0(3) . . ?
C90 C89 C88 120.3(3) . . ?
C91 C90 C89 119.3(3) . . ?
C90 C91 C92 120.9(3) . . ?
C87 C92 C91 120.4(3) . . ?
O19 C93 C94 117.0(2) . . ?
O19 C93 Li4 39.00(14) . 3_656 ?
O20 C93 O19 123.5(2) . . ?
O20 C93 C94 119.5(2) . . ?
O20 C93 Li4 84.77(17) . 3_656 ?
C94 C93 Li4 155.63(19) . 3_656 ?
C93 C94 C95 106.1(2) . . ?
C93 C94 C96 110.5(2) . . ?
C96 C94 C95 108.5(2) . . ?
C97 C94 C93 109.0(2) . . ?
C97 C94 C95 112.9(2) . . ?
C97 C94 C96 109.7(2) . . ?
C98 C97 C94 118.3(2) . . ?
C102 C97 C94 123.4(2) . . ?
C102 C97 C98 118.3(2) . . ?
C99 C98 C97 120.9(3) . . ?
C100 C99 C98 120.3(3) . . ?
C101 C100 C99 119.1(3) . . ?
C100 C101 C102 120.6(3) . . ?
C97 C102 C101 120.8(3) . . ?
N1 C103 C104 178.8(3) . . ?
O17 Li3 Bi2 56.33(12) . . ?
O17 Li3 O18 99.5(2) . . ?
O17 Li3 O19 111.1(2) . . ?
O17 Li3 N1 117.3(2) . . ?
O17 Li3 Li4 120.8(2) . 3_656 ?
O18 Li3 Bi2 63.48(12) . . ?
O18 Li3 Li4 46.30(14) . 3_656 ?
O19 Li3 Bi2 69.21(13) . . ?
O19 Li3 O18 89.9(2) . . ?
O19 Li3 N1 121.0(2) . . ?
O19 Li3 Li4 44.99(14) . 3_656 ?
N1 Li3 Bi2 169.6(2) . . ?
N1 Li3 O18 112.3(2) . . ?
N1 Li3 Li4 120.3(2) . 3_656 ?
Li4 Li3 Bi2 64.60(12) 3_656 . ?
Bi2 Li4 Li4 71.50(13) 3_656 3_656 ?
O12 Li4 Bi2 161.6(2) . 3_656 ?
O12 Li4 O18 131.3(2) . 3_656 ?
O12 Li4 O19 108.7(2) . 3_656 ?
O12 Li4 O20 109.7(2) . . ?
O12 Li4 C93 93.00(18) . 3_656 ?
O12 Li4 Li3 124.9(2) . 3_656 ?
O12 Li4 Li4 91.1(2) . 3_656 ?
O18 Li4 Bi2 66.42(12) 3_656 3_656 ?
O18 Li4 C93 114.90(19) 3_656 3_656 ?
O18 Li4 Li3 48.37(14) 3_656 3_656 ?
O18 Li4 Li4 137.6(2) 3_656 3_656 ?
O19 Li4 Bi2 71.79(13) 3_656 3_656 ?
O19 Li4 O18 90.76(19) 3_656 3_656 ?
O19 Li4 C93 24.31(9) 3_656 3_656 ?
O19 Li4 Li3 43.83(14) 3_656 3_656 ?
O19 Li4 Li4 70.87(16) 3_656 3_656 ?
O20 Li4 Bi2 55.83(11) . 3_656 ?
O20 Li4 O18 102.2(2) . 3_656 ?
O20 Li4 O19 112.8(2) . 3_656 ?
O20 Li4 C93 102.90(18) . 3_656 ?
O20 Li4 Li3 124.6(2) . 3_656 ?
O20 Li4 Li4 55.62(13) . 3_656 ?
C93 Li4 Bi2 80.81(11) 3_656 3_656 ?
C93 Li4 Li4 51.20(12) 3_656 3_656 ?
Li3 Li4 Bi2 68.86(12) 3_656 3_656 ?
Li3 Li4 C93 68.01(15) 3_656 3_656 ?
Li3 Li4 Li4 110.7(2) 3_656 3_656 ?
N3 C106 C105 178.9(3) . . ?

loop_
_geom_bond_atom_site_label_1
_geom_bond_atom_site_label_2
_geom_bond_distance
_geom_bond_site_symmetry_2
_geom_bond_publ_flag
Bi1 O1 2.2645(17) . ?
Bi1 O2 2.3371(17) . ?
Bi1 O4 2.2387(17) . ?
Bi1 O5 2.4325(17) . ?
Bi1 O6 2.3502(17) . ?
Bi1 C21 2.704(2) . ?
Bi1 Li1 3.451(4) 3_566 ?
Bi1 Li2 3.551(4) 3_566 ?
O1 C1 1.282(3) . ?
O2 C11 1.274(3) . ?
O3 C11 1.253(3) . ?
O3 Li1 1.968(5) 3_566 ?
O3 Li2 2.045(5) 3_566 ?
O4 C21 1.278(3) . ?
O5 C21 1.253(3) . ?
O6 C31 1.270(3) . ?
O7 C31 1.250(3) . ?
O7 Li1 1.874(5) . ?
O8 C1 1.237(3) 3_566 ?
O8 Li2 1.889(5) . ?
O9 C41 1.265(3) . ?
O9 Li1 1.949(5) . ?
O9 Li2 1.911(5) . ?
O10 C41 1.252(3) . ?
O10 Li1 1.917(5) 3_566 ?
N2 C51 1.135(3) . ?
N2 Li2 2.029(5) . ?
C1 O8 1.237(3) 3_566 ?
C1 C2 1.536(3) . ?
C2 C3 1.534(4) . ?
C2 C4 1.533(3) . ?
C2 C5 1.527(3) . ?
C5 C6 1.388(4) . ?
C5 C10 1.389(4) . ?
C6 C7 1.391(4) . ?
C7 C8 1.386(5) . ?
C8 C9 1.370(5) . ?
C9 C10 1.381(4) . ?
C11 C12 1.531(3) . ?
C12 C13 1.533(4) . ?
C12 C14 1.535(4) . ?
C12 C15 1.528(4) . ?
C15 C16 1.390(3) . ?
C15 C20 1.387(4) . ?
C16 C17 1.384(4) . ?
C17 C18 1.383(5) . ?
C18 C19 1.380(4) . ?
C19 C20 1.389(4) . ?
C21 C22 1.530(3) . ?
C22 C23 1.530(4) . ?
C22 C24 1.536(4) . ?
C22 C25 1.524(4) . ?
C25 C26 1.382(4) . ?
C25 C30 1.395(4) . ?
C26 C27 1.387(5) . ?
C27 C28 1.369(5) . ?
C28 C29 1.389(5) . ?
C29 C30 1.383(5) . ?
C31 C32 1.544(3) . ?
C32 C33 1.527(4) . ?
C32 C34 1.537(4) . ?
C32 C35 1.536(4) . ?
C35 C36 1.392(4) . ?
C35 C40 1.391(4) . ?
C36 C37 1.393(4) . ?
C37 C38 1.372(5) . ?
C38 C39 1.382(4) . ?
C39 C40 1.386(4) . ?
C41 C42 1.538(3) . ?
C42 C43 1.527(4) . ?
C42 C44 1.548(4) . ?
C42 C45 1.527(3) . ?
C45 C46 1.397(4) . ?
C45 C50 1.388(4) . ?
C46 C47 1.385(4) . ?
C47 C48 1.374(5) . ?
C48 C49 1.371(5) . ?
C49 C50 1.397(4) . ?
C51 C52 1.462(3) . ?
Li1 Bi1 3.451(4) 3_566 ?
Li1 O3 1.968(5) 3_566 ?
Li1 O10 1.917(5) 3_566 ?
Li1 Li2 2.758(6) . ?
Li2 Bi1 3.551(4) 3_566 ?
Li2 O3 2.045(5) 3_566 ?
Bi2 O11 2.3614(16) . ?
Bi2 O13 2.4239(18) . ?
Bi2 O14 2.2582(16) . ?
Bi2 O15 2.3068(17) . ?
Bi2 O16 2.3487(17) . ?
Bi2 C63 2.712(2) . ?
Bi2 Li3 3.523(4) . ?
Bi2 Li4 3.413(4) 3_656 ?
O11 C53 1.274(3) . ?
O12 C53 1.252(3) . ?
O12 Li4 1.885(4) . ?
O13 C63 1.256(3) . ?
O14 C63 1.276(3) . ?
O15 C83 1.269(3) . ?
O16 C73 1.271(3) . ?
O17 C83 1.246(3) . ?
O17 Li3 1.866(5) . ?
O18 C73 1.259(3) . ?
O18 Li3 2.057(5) . ?
O18 Li4 1.989(5) 3_656 ?
O19 C93 1.268(3) . ?
O19 Li3 1.899(5) . ?
O19 Li4 1.939(5) 3_656 ?
O20 C93 1.250(3) . ?
O20 Li4 1.903(4) . ?
N1 C103 1.137(3) . ?
N1 Li3 1.984(5) . ?
C53 C54 1.537(3) . ?
C54 C55 1.538(3) . ?
C54 C56 1.540(4) . ?
C54 C57 1.523(3) . ?
C57 C58 1.400(3) . ?
C57 C62 1.391(4) . ?
C58 C59 1.381(4) . ?
C59 C60 1.380(4) . ?
C60 C61 1.386(5) . ?
C61 C62 1.381(4) . ?
C63 C64 1.532(3) . ?
C64 C65 1.544(4) . ?
C64 C66 1.525(4) . ?
C64 C67 1.536(3) . ?
C67 C68 1.402(4) . ?
C67 C72 1.380(4) . ?
C68 C69 1.380(4) . ?
C69 C70 1.376(4) . ?
C70 C71 1.380(4) . ?
C71 C72 1.397(4) . ?
C73 C74 1.544(3) . ?
C74 C75 1.537(4) . ?
C74 C76 1.539(4) . ?
C74 C77 1.537(4) . ?
C77 C78 1.387(4) . ?
C77 C82 1.386(4) . ?
C78 C79 1.384(4) . ?
C79 C80 1.375(4) . ?
C80 C81 1.372(5) . ?
C81 C82 1.386(4) . ?
C83 C84 1.538(3) . ?
C84 C85 1.536(4) . ?
C84 C86 1.548(4) . ?
C84 C87 1.531(4) . ?
C87 C88 1.394(4) . ?
C87 C92 1.386(4) . ?
C88 C89 1.388(4) . ?
C89 C90 1.378(5) . ?
C90 C91 1.369(5) . ?
C91 C92 1.398(4) . ?
C93 C94 1.533(3) . ?
C93 Li4 2.753(5) 3_656 ?
C94 C95 1.539(4) . ?
C94 C96 1.536(4) . ?
C94 C97 1.531(4) . ?
C97 C98 1.399(4) . ?
C97 C102 1.383(4) . ?
C98 C99 1.389(4) . ?
C99 C100 1.384(4) . ?
C100 C101 1.383(4) . ?
C101 C102 1.393(4) . ?
C103 C104 1.459(4) . ?
Li3 Li4 2.742(6) 3_656 ?
Li4 Bi2 3.413(4) 3_656 ?
Li4 O18 1.989(5) 3_656 ?
Li4 O19 1.939(5) 3_656 ?
Li4 C93 2.753(5) 3_656 ?
Li4 Li3 2.742(6) 3_656 ?
Li4 Li4 3.534(8) 3_656 ?
N3 C106 1.132(4) . ?
C105 C106 1.462(4) . ?
